data_7155690
loop_
_publ_author_name
'Xia, Ai-Bao'
'Zhang, Xiao-Long'
'Tang, Chengke'
'Feng, Kai-Xiang'
'Du, Xiao-Hua'
'Xu, Danqian'

_publ_section_title
;
 One-pot Asymmetric Synthesis of Spiro[dihydrofurocoumarin/ pyrazolone]
 Scaffolds by Michael Addition/I2-Mediated Cyclization Sequence
;
_journal_name_full 'Org. Biomol. Chem.'
_journal_paper_doi 10.1039/C7OB00986K
_journal_year 2017
_chemical_absolute_configuration unk
_chemical_compound_source 'organic synthesis'
_chemical_formula_moiety 'C27 H20 N2 O4'
_chemical_formula_sum 'C27 H20 N2 O4'
_chemical_formula_weight 436.45
_chemical_melting_point 147
_chemical_name_common (2R,3S)-3'-ethyl-1',3-diphenyl-3H,4H-spiro[furo[3,2-c]chromene-2,4'-pyrazole]-4,5'(1'H)-dione
_chemical_name_systematic (2R,3S)-3'-ethyl-1',3-diphenyl-3H,4H-spiro[furo[3,2-c]chromene-2,4'-pyrazole]-4,5'(1'H)-dione
_chemical_properties_physical ', Heat-sensitive'
_space_group_crystal_system orthorhombic
_space_group_IT_number 19
_space_group_name_Hall 'P 2ac 2ab'
_space_group_name_H-M_alt 'P 21 21 21'
_symmetry_space_group_name_Hall 'P 2ac 2ab'
_symmetry_space_group_name_H-M 'P 21 21 21'
_atom_sites_solution_hydrogens geom
_audit_creation_method SHELXL-2013
_audit_update_record
;
2017-06-02 deposited with the CCDC.
2017-06-15 downloaded from the CCDC.
;
_cell_angle_alpha 90
_cell_angle_beta 90
_cell_angle_gamma 90
_cell_formula_units_Z 4
_cell_length_a 8.3497(11)
_cell_length_b 9.7735(13)
_cell_length_c 27.653(4)
_cell_measurement_reflns_used 2433
_cell_measurement_temperature 293(2)
_cell_measurement_theta_max 44.308
_cell_measurement_theta_min 5.096
_cell_volume 2256.6(5)
_computing_cell_refinement 'Bruker SMART'
_computing_data_collection 'Bruker SMART'
_computing_data_reduction 'Bruker SHELXTL'
_computing_molecular_graphics 'Bruker SHELXTL'
_computing_publication_material 'Bruker SHELXTL'
_computing_structure_refinement 'SHELXL-2013 (Sheldrick, 2013)'
_computing_structure_solution 'Bruker SHELXTL'
_diffrn_ambient_temperature 293(2)
_diffrn_measured_fraction_theta_full 1.000
_diffrn_measured_fraction_theta_max 1.000
_diffrn_measurement_device_type 'CCD area detector'
_diffrn_measurement_method 'phi and omega scans'
_diffrn_radiation_type MoK\a
_diffrn_radiation_wavelength 0.71073
_diffrn_reflns_av_R_equivalents 0.0498
_diffrn_reflns_av_unetI/netI 0.0513
_diffrn_reflns_Laue_measured_fraction_full 1.000
_diffrn_reflns_Laue_measured_fraction_max 1.000
_diffrn_reflns_limit_h_max 10
_diffrn_reflns_limit_h_min -8
_diffrn_reflns_limit_k_max 11
_diffrn_reflns_limit_k_min -11
_diffrn_reflns_limit_l_max 30
_diffrn_reflns_limit_l_min -33
_diffrn_reflns_number 12988
_diffrn_reflns_point_group_measured_fraction_full 1.000
_diffrn_reflns_point_group_measured_fraction_max 1.000
_diffrn_reflns_theta_full 25.242
_diffrn_reflns_theta_max 25.495
_diffrn_reflns_theta_min 2.210
_exptl_absorpt_coefficient_mu 0.087
_exptl_absorpt_correction_T_max 0.7456
_exptl_absorpt_correction_T_min 0.6042
_exptl_absorpt_correction_type multi-scan
_exptl_absorpt_process_details sadabs
_exptl_crystal_colour colorless
_exptl_crystal_density_diffrn 1.285
_exptl_crystal_description prismatic
_exptl_crystal_F_000 912
_exptl_crystal_preparation ', Magnetic properties'
_exptl_crystal_recrystallization_method 'Re-crystallisation from solvent: CH2Cl2'
_exptl_crystal_size_max 0.200
_exptl_crystal_size_mid 0.160
_exptl_crystal_size_min 0.120
_refine_diff_density_max 0.167
_refine_diff_density_min -0.153
_refine_diff_density_rms 0.032
_refine_ls_abs_structure_details
; 
 Flack x determined using 1150 quotients [(I+)-(I-)]/[(I+)+(I-)] 
 (Parsons and Flack (2004), Acta Cryst. A60, s61). 
;
_refine_ls_abs_structure_Flack -0.1(9)
_refine_ls_extinction_method none
_refine_ls_goodness_of_fit_ref 1.020
_refine_ls_hydrogen_treatment constr
_refine_ls_matrix_type full
_refine_ls_number_parameters 299
_refine_ls_number_reflns 4193
_refine_ls_number_restraints 0
_refine_ls_restrained_S_all 1.020
_refine_ls_R_factor_all 0.0616
_refine_ls_R_factor_gt 0.0435
_refine_ls_shift/su_max 0.000
_refine_ls_shift/su_mean 0.000
_refine_ls_structure_factor_coef Fsqd
_refine_ls_weighting_details 'w=1/[\s^2^(Fo^2^)+(0.0477P)^2^] where P=(Fo^2^+2Fc^2^)/3'
_refine_ls_weighting_scheme calc
_refine_ls_wR_factor_gt 0.0934
_refine_ls_wR_factor_ref 0.1012
_reflns_Friedel_coverage 0.735
_reflns_Friedel_fraction_full 1.000
_reflns_Friedel_fraction_max 1.000
_reflns_number_gt 3241
_reflns_number_total 4193
_reflns_threshold_expression 'I > 2\s(I)'
_cod_data_source_file c7ob00986k2.cif
_cod_data_source_block cd17335
_cod_database_code 7155690
_shelx_space_group_comment
; 
The symmetry employed for this shelxl refinement is uniquely defined 
by the following loop, which should always be used as a source of 
symmetry information in preference to the above space-group names. 
They are only intended as comments. 
;
_shelx_estimated_absorpt_t_min 0.983
_shelx_estimated_absorpt_t_max 0.990
_shelxl_version_number 2013-4

loop_
_space_group_symop_operation_xyz
'x, y, z'
'-x+1/2, -y, z+1/2'
'-x, y+1/2, -z+1/2'
'x+1/2, -y+1/2, -z'

loop_
_atom_site_label
_atom_site_type_symbol
_atom_site_fract_x
_atom_site_fract_y
_atom_site_fract_z
_atom_site_U_iso_or_equiv
_atom_site_adp_type
_atom_site_occupancy
_atom_site_site_symmetry_order
_atom_site_calc_flag
_atom_site_refinement_flags_posn
_atom_site_refinement_flags_adp
N1 N 0.6685(3) 1.0908(3) 0.60073(8) 0.0467(6) Uani 1 1 d . .
N2 N 0.6235(3) 0.9652(3) 0.57924(8) 0.0472(6) Uani 1 1 d . .
O1 O 0.6885(3) 1.1765(2) 0.67839(7) 0.0577(6) Uani 1 1 d . .
O2 O 0.6650(2) 0.8795(2) 0.69451(6) 0.0456(5) Uani 1 1 d . .
O3 O 0.2468(3) 1.0438(2) 0.78751(8) 0.0678(7) Uani 1 1 d . .
O4 O 0.4641(2) 0.9690(2) 0.82461(7) 0.0489(5) Uani 1 1 d . .
C1 C 0.6494(3) 1.0895(3) 0.64961(9) 0.0429(7) Uani 1 1 d . .
C2 C 0.5658(3) 0.9543(3) 0.66066(9) 0.0398(7) Uani 1 1 d . .
C3 C 0.5671(3) 0.8871(3) 0.61169(10) 0.0438(7) Uani 1 1 d . .
C4 C 0.5211(4) 0.7431(4) 0.60116(11) 0.0582(9) Uani 1 1 d . .
H4A H 0.4162 0.7257 0.6149 0.070 Uiso 1 1 calc R U
H4B H 0.5967 0.6825 0.6169 0.070 Uiso 1 1 calc R U
C5 C 0.5164(6) 0.7095(4) 0.54801(14) 0.1032(16) Uani 1 1 d . .
H5A H 0.4272 0.7552 0.5332 0.155 Uiso 1 1 calc R U
H5B H 0.5051 0.6124 0.5439 0.155 Uiso 1 1 calc R U
H5C H 0.6140 0.7394 0.5330 0.155 Uiso 1 1 calc R U
C6 C 0.4021(3) 0.9834(3) 0.68733(9) 0.0412(7) Uani 1 1 d . .
H6 H 0.3731 1.0798 0.6828 0.049 Uiso 1 1 calc R U
C7 C 0.4588(3) 0.9627(3) 0.73857(9) 0.0392(7) Uani 1 1 d . .
C8 C 0.6024(3) 0.9045(3) 0.73886(9) 0.0374(6) Uani 1 1 d . .
C9 C 0.6890(3) 0.8707(3) 0.78204(10) 0.0401(6) Uani 1 1 d . .
C10 C 0.8401(3) 0.8110(3) 0.78430(11) 0.0514(8) Uani 1 1 d . .
H10 H 0.8933 0.7865 0.7561 0.062 Uiso 1 1 calc R U
C11 C 0.9097(4) 0.7887(4) 0.82844(13) 0.0643(10) Uani 1 1 d . .
H11 H 1.0108 0.7490 0.8302 0.077 Uiso 1 1 calc R U
C12 C 0.8309(5) 0.8248(4) 0.87024(12) 0.0684(10) Uani 1 1 d . .
H12 H 0.8792 0.8088 0.9000 0.082 Uiso 1 1 calc R U
C13 C 0.6822(4) 0.8839(4) 0.86870(11) 0.0601(9) Uani 1 1 d . .
H13 H 0.6298 0.9081 0.8971 0.072 Uiso 1 1 calc R U
C14 C 0.6119(3) 0.9071(3) 0.82464(10) 0.0433(7) Uani 1 1 d . .
C15 C 0.3768(4) 0.9955(3) 0.78249(11) 0.0457(7) Uani 1 1 d . .
C16 C 0.2626(3) 0.8941(3) 0.67193(11) 0.0460(7) Uani 1 1 d . .
C17 C 0.2233(4) 0.7754(3) 0.69651(11) 0.0559(9) Uani 1 1 d . .
H17 H 0.2820 0.7503 0.7237 0.067 Uiso 1 1 calc R U
C18 C 0.0983(4) 0.6937(4) 0.68124(16) 0.0725(11) Uani 1 1 d . .
H18 H 0.0744 0.6133 0.6977 0.087 Uiso 1 1 calc R U
C19 C 0.0107(5) 0.7307(5) 0.64238(19) 0.0873(14) Uani 1 1 d . .
H19 H -0.0744 0.6761 0.6324 0.105 Uiso 1 1 calc R U
C20 C 0.0463(5) 0.8485(5) 0.61738(18) 0.0905(14) Uani 1 1 d . .
H20 H -0.0140 0.8731 0.5905 0.109 Uiso 1 1 calc R U
C21 C 0.1728(4) 0.9309(4) 0.63247(14) 0.0682(10) Uani 1 1 d . .
H21 H 0.1964 1.0110 0.6158 0.082 Uiso 1 1 calc R U
C22 C 0.7474(3) 1.1889(3) 0.57161(10) 0.0446(7) Uani 1 1 d . .
C23 C 0.8194(4) 1.1499(4) 0.52897(12) 0.0701(11) Uani 1 1 d . .
H23 H 0.8183 1.0588 0.5193 0.084 Uiso 1 1 calc R U
C24 C 0.8929(6) 1.2477(6) 0.50087(14) 0.0932(14) Uani 1 1 d . .
H24 H 0.9416 1.2215 0.4721 0.112 Uiso 1 1 calc R U
C25 C 0.8962(5) 1.3813(4) 0.51416(13) 0.0807(12) Uani 1 1 d . .
H25 H 0.9458 1.4461 0.4946 0.097 Uiso 1 1 calc R U
C26 C 0.8259(4) 1.4193(4) 0.55651(12) 0.0648(10) Uani 1 1 d . .
H26 H 0.8281 1.5108 0.5658 0.078 Uiso 1 1 calc R U
C27 C 0.7514(4) 1.3245(3) 0.58587(11) 0.0512(8) Uani 1 1 d . .
H27 H 0.7044 1.3514 0.6148 0.061 Uiso 1 1 calc R U

loop_
_atom_site_aniso_label
_atom_site_aniso_U_11
_atom_site_aniso_U_22
_atom_site_aniso_U_33
_atom_site_aniso_U_23
_atom_site_aniso_U_13
_atom_site_aniso_U_12
N1 0.0569(15) 0.0480(15) 0.0350(13) -0.0008(11) 0.0046(11) -0.0082(13)
N2 0.0568(16) 0.0475(15) 0.0373(13) -0.0023(12) -0.0017(11) -0.0044(13)
O1 0.0722(14) 0.0636(14) 0.0375(11) -0.0052(11) 0.0056(10) -0.0204(12)
O2 0.0433(11) 0.0599(13) 0.0337(10) 0.0018(9) 0.0055(8) 0.0095(11)
O3 0.0558(14) 0.0831(17) 0.0645(14) 0.0024(13) 0.0159(11) 0.0227(13)
O4 0.0523(12) 0.0561(13) 0.0382(11) -0.0007(10) 0.0090(9) 0.0034(11)
C1 0.0432(17) 0.0534(18) 0.0320(15) -0.0026(14) 0.0022(12) -0.0046(15)
C2 0.0421(16) 0.0442(17) 0.0332(14) 0.0043(13) 0.0000(12) -0.0014(14)
C3 0.0465(17) 0.0464(19) 0.0386(17) -0.0012(14) -0.0010(13) -0.0001(15)
C4 0.070(2) 0.049(2) 0.056(2) -0.0027(16) 0.0040(16) -0.0035(18)
C5 0.177(5) 0.062(3) 0.071(3) -0.017(2) -0.008(3) -0.015(3)
C6 0.0411(16) 0.0399(16) 0.0425(16) 0.0049(13) 0.0009(12) 0.0025(13)
C7 0.0393(17) 0.0396(16) 0.0388(15) 0.0020(13) 0.0038(12) 0.0006(14)
C8 0.0360(15) 0.0399(16) 0.0362(15) 0.0002(13) 0.0041(11) -0.0020(13)
C9 0.0413(16) 0.0391(15) 0.0399(15) -0.0002(13) 0.0010(12) -0.0029(13)
C10 0.0468(17) 0.059(2) 0.0482(17) 0.0006(16) -0.0023(15) 0.0047(16)
C11 0.054(2) 0.075(3) 0.063(2) 0.0064(19) -0.0135(17) 0.0098(18)
C12 0.073(2) 0.084(3) 0.048(2) 0.0100(19) -0.0198(19) -0.004(2)
C13 0.066(2) 0.073(2) 0.0406(18) -0.0026(16) -0.0017(15) -0.004(2)
C14 0.0470(17) 0.0439(17) 0.0390(16) 0.0044(14) 0.0024(13) -0.0031(14)
C15 0.0450(18) 0.0461(17) 0.0458(17) -0.0003(14) 0.0082(14) 0.0017(14)
C16 0.0379(16) 0.0497(18) 0.0503(17) -0.0036(16) 0.0003(14) 0.0046(14)
C17 0.0498(19) 0.058(2) 0.060(2) -0.0031(17) 0.0081(15) -0.0025(17)
C18 0.056(2) 0.063(2) 0.099(3) -0.019(2) 0.017(2) -0.0149(19)
C19 0.056(3) 0.081(3) 0.124(4) -0.031(3) -0.003(2) -0.012(2)
C20 0.070(3) 0.098(4) 0.104(3) -0.018(3) -0.040(2) 0.006(3)
C21 0.063(2) 0.064(2) 0.078(2) 0.0011(19) -0.022(2) 0.006(2)
C22 0.0454(17) 0.0528(19) 0.0355(15) 0.0050(14) 0.0032(13) -0.0040(15)
C23 0.089(3) 0.071(2) 0.050(2) -0.0140(18) 0.0241(19) -0.018(2)
C24 0.123(4) 0.104(3) 0.053(2) -0.014(2) 0.043(2) -0.043(3)
C25 0.105(3) 0.083(3) 0.054(2) 0.008(2) 0.022(2) -0.033(3)
C26 0.075(2) 0.057(2) 0.062(2) 0.0076(17) 0.0061(19) -0.0096(19)
C27 0.0541(19) 0.055(2) 0.0448(17) 0.0011(15) 0.0090(14) 0.0011(17)

loop_
_atom_type_symbol
_atom_type_description
_atom_type_scat_dispersion_real
_atom_type_scat_dispersion_imag
_atom_type_scat_source
C C 0.0033 0.0016 'International Tables Vol C Tables 4.2.6.8 and 6.1.1.4'
H H 0.0000 0.0000 'International Tables Vol C Tables 4.2.6.8 and 6.1.1.4'
N N 0.0061 0.0033 'International Tables Vol C Tables 4.2.6.8 and 6.1.1.4'
O O 0.0106 0.0060 'International Tables Vol C Tables 4.2.6.8 and 6.1.1.4'

loop_
_geom_angle_atom_site_label_1
_geom_angle_atom_site_label_2
_geom_angle_atom_site_label_3
_geom_angle
C1 N1 C22 128.8(3)
C1 N1 N2 112.2(2)
C22 N1 N2 118.2(2)
C3 N2 N1 108.9(2)
C8 O2 C2 105.9(2)
C14 O4 C15 123.4(2)
O1 C1 N1 128.0(3)
O1 C1 C2 126.9(2)
N1 C1 C2 105.1(2)
O2 C2 C3 110.9(2)
O2 C2 C1 107.8(2)
C3 C2 C1 101.2(2)
O2 C2 C6 106.5(2)
C3 C2 C6 120.3(2)
C1 C2 C6 109.5(2)
N2 C3 C4 121.8(3)
N2 C3 C2 112.1(3)
C4 C3 C2 126.0(3)
C3 C4 C5 113.8(3)
C3 C4 H4A 108.8
C5 C4 H4A 108.8
C3 C4 H4B 108.8
C5 C4 H4B 108.8
H4A C4 H4B 107.7
C4 C5 H5A 109.5
C4 C5 H5B 109.5
H5A C5 H5B 109.5
C4 C5 H5C 109.5
H5A C5 H5C 109.5
H5B C5 H5C 109.5
C7 C6 C16 115.3(2)
C7 C6 C2 98.2(2)
C16 C6 C2 115.5(2)
C7 C6 H6 109.1
C16 C6 H6 109.1
C2 C6 H6 109.1
C8 C7 C15 121.6(3)
C8 C7 C6 110.3(2)
C15 C7 C6 128.1(3)
C7 C8 O2 114.8(2)
C7 C8 C9 124.0(2)
O2 C8 C9 121.2(2)
C14 C9 C10 119.3(3)
C14 C9 C8 114.4(2)
C10 C9 C8 126.2(3)
C11 C10 C9 119.5(3)
C11 C10 H10 120.3
C9 C10 H10 120.3
C10 C11 C12 120.3(3)
C10 C11 H11 119.9
C12 C11 H11 119.9
C13 C12 C11 121.0(3)
C13 C12 H12 119.5
C11 C12 H12 119.5
C12 C13 C14 119.0(3)
C12 C13 H13 120.5
C14 C13 H13 120.5
C13 C14 O4 117.2(3)
C13 C14 C9 120.9(3)
O4 C14 C9 121.9(2)
O3 C15 O4 116.8(3)
O3 C15 C7 128.6(3)
O4 C15 C7 114.6(3)
C21 C16 C17 118.8(3)
C21 C16 C6 119.5(3)
C17 C16 C6 121.8(3)
C18 C17 C16 120.9(3)
C18 C17 H17 119.6
C16 C17 H17 119.6
C19 C18 C17 119.9(4)
C19 C18 H18 120.0
C17 C18 H18 120.0
C18 C19 C20 120.5(4)
C18 C19 H19 119.8
C20 C19 H19 119.8
C19 C20 C21 119.8(4)
C19 C20 H20 120.1
C21 C20 H20 120.1
C16 C21 C20 120.1(4)
C16 C21 H21 119.9
C20 C21 H21 119.9
C23 C22 C27 119.9(3)
C23 C22 N1 120.2(3)
C27 C22 N1 119.9(3)
C24 C23 C22 119.1(4)
C24 C23 H23 120.5
C22 C23 H23 120.5
C25 C24 C23 121.6(4)
C25 C24 H24 119.2
C23 C24 H24 119.2
C24 C25 C26 119.2(4)
C24 C25 H25 120.4
C26 C25 H25 120.4
C25 C26 C27 121.1(4)
C25 C26 H26 119.4
C27 C26 H26 119.4
C26 C27 C22 119.1(3)
C26 C27 H27 120.4
C22 C27 H27 120.4

loop_
_geom_bond_atom_site_label_1
_geom_bond_atom_site_label_2
_geom_bond_distance
N1 C1 1.361(3)
N1 C22 1.415(4)
N1 N2 1.415(3)
N2 C3 1.269(4)
O1 C1 1.210(3)
O2 C8 1.355(3)
O2 C2 1.448(3)
O3 C15 1.192(3)
O4 C14 1.375(3)
O4 C15 1.398(4)
C1 C2 1.525(4)
C2 C3 1.505(4)
C2 C6 1.579(4)
C3 C4 1.488(5)
C4 C5 1.506(5)
C4 H4A 0.9700
C4 H4B 0.9700
C5 H5A 0.9600
C5 H5B 0.9600
C5 H5C 0.9600
C6 C7 1.508(4)
C6 C16 1.517(4)
C6 H6 0.9800
C7 C8 1.327(4)
C7 C15 1.430(4)
C8 C9 1.434(4)
C9 C14 1.389(4)
C9 C10 1.391(4)
C10 C11 1.370(4)
C10 H10 0.9300
C11 C12 1.376(5)
C11 H11 0.9300
C12 C13 1.370(5)
C12 H12 0.9300
C13 C14 1.371(4)
C13 H13 0.9300
C16 C21 1.372(4)
C16 C17 1.384(4)
C17 C18 1.380(5)
C17 H17 0.9300
C18 C19 1.349(6)
C18 H18 0.9300
C19 C20 1.376(6)
C19 H19 0.9300
C20 C21 1.391(5)
C20 H20 0.9300
C21 H21 0.9300
C22 C23 1.377(4)
C22 C27 1.383(4)
C23 C24 1.376(6)
C23 H23 0.9300
C24 C25 1.357(6)
C24 H24 0.9300
C25 C26 1.362(5)
C25 H25 0.9300
C26 C27 1.380(4)
C26 H26 0.9300
C27 H27 0.9300

loop_
_geom_torsion_atom_site_label_1
_geom_torsion_atom_site_label_2
_geom_torsion_atom_site_label_3
_geom_torsion_atom_site_label_4
_geom_torsion
C1 N1 N2 C3 4.2(3)
C22 N1 N2 C3 174.6(2)
C22 N1 C1 O1 4.6(5)
N2 N1 C1 O1 173.8(3)
C22 N1 C1 C2 -176.0(3)
N2 N1 C1 C2 -6.8(3)
C8 O2 C2 C3 -152.6(2)
C8 O2 C2 C1 97.4(2)
C8 O2 C2 C6 -20.0(3)
O1 C1 C2 O2 -57.7(4)
N1 C1 C2 O2 123.0(2)
O1 C1 C2 C3 -174.1(3)
N1 C1 C2 C3 6.5(3)
O1 C1 C2 C6 57.8(4)
N1 C1 C2 C6 -121.5(2)
N1 N2 C3 C4 -175.0(3)
N1 N2 C3 C2 0.6(3)
O2 C2 C3 N2 -118.6(3)
C1 C2 C3 N2 -4.5(3)
C6 C2 C3 N2 116.2(3)
O2 C2 C3 C4 56.8(4)
C1 C2 C3 C4 171.0(3)
C6 C2 C3 C4 -68.3(4)
N2 C3 C4 C5 -11.6(5)
C2 C3 C4 C5 173.4(3)
O2 C2 C6 C7 19.3(3)
C3 C2 C6 C7 146.5(3)
C1 C2 C6 C7 -97.0(3)
O2 C2 C6 C16 -103.9(3)
C3 C2 C6 C16 23.3(4)
C1 C2 C6 C16 139.8(2)
C16 C6 C7 C8 110.7(3)
C2 C6 C7 C8 -12.6(3)
C16 C6 C7 C15 -68.2(4)
C2 C6 C7 C15 168.6(3)
C15 C7 C8 O2 180.0(3)
C6 C7 C8 O2 1.0(4)
C15 C7 C8 C9 -0.8(5)
C6 C7 C8 C9 -179.8(3)
C2 O2 C8 C7 12.6(3)
C2 O2 C8 C9 -166.7(2)
C7 C8 C9 C14 -1.5(4)
O2 C8 C9 C14 177.7(3)
C7 C8 C9 C10 -179.3(3)
O2 C8 C9 C10 -0.1(4)
C14 C9 C10 C11 0.3(4)
C8 C9 C10 C11 178.0(3)
C9 C10 C11 C12 0.1(5)
C10 C11 C12 C13 -0.3(6)
C11 C12 C13 C14 0.0(5)
C12 C13 C14 O4 -178.8(3)
C12 C13 C14 C9 0.3(5)
C15 O4 C14 C13 -178.3(3)
C15 O4 C14 C9 2.6(4)
C10 C9 C14 C13 -0.5(4)
C8 C9 C14 C13 -178.5(3)
C10 C9 C14 O4 178.6(3)
C8 C9 C14 O4 0.6(4)
C14 O4 C15 O3 176.5(3)
C14 O4 C15 C7 -4.7(4)
C8 C7 C15 O3 -177.6(3)
C6 C7 C15 O3 1.1(5)
C8 C7 C15 O4 3.8(4)
C6 C7 C15 O4 -177.5(3)
C7 C6 C16 C21 161.0(3)
C2 C6 C16 C21 -85.4(4)
C7 C6 C16 C17 -19.3(4)
C2 C6 C16 C17 94.3(3)
C21 C16 C17 C18 1.2(4)
C6 C16 C17 C18 -178.5(3)
C16 C17 C18 C19 -1.2(5)
C17 C18 C19 C20 0.8(6)
C18 C19 C20 C21 -0.5(7)
C17 C16 C21 C20 -0.9(5)
C6 C16 C21 C20 178.8(3)
C19 C20 C21 C16 0.6(6)
C1 N1 C22 C23 150.0(3)
N2 N1 C22 C23 -18.7(4)
C1 N1 C22 C27 -30.4(4)
N2 N1 C22 C27 160.9(3)
C27 C22 C23 C24 -0.8(5)
N1 C22 C23 C24 178.9(4)
C22 C23 C24 C25 0.0(7)
C23 C24 C25 C26 0.5(8)
C24 C25 C26 C27 -0.2(7)
C25 C26 C27 C22 -0.5(5)
C23 C22 C27 C26 1.0(5)
N1 C22 C27 C26 -178.6(3)
